data_7246939
loop_
_publ_author_name
'Hu, Fangzhi'
'Sun, Zhipeng'
'Pan, Mengzhe'
'Wang, Liang'
'Xu, Lubin'
'Liu, Xiong-Li'
'Li, Shuai-Shuai'

_publ_section_title
;
 Divergent synthesis of nitrogen heterocycles via H2O-mediated hydride
 transfer reactions
;
_journal_issue 13
_journal_name_full 'Green Chemistry'
_journal_page_first 5134
_journal_page_last 5141
_journal_paper_doi 10.1039/D3GC00166K
_journal_volume 25
_journal_year 2023
_chemical_formula_sum 'C11 H12 F N O2'
_chemical_formula_weight 209.22
_space_group_crystal_system monoclinic
_space_group_IT_number 14
_space_group_name_Hall '-P 2ybc'
_space_group_name_H-M_alt 'P 1 21/c 1'
_atom_sites_solution_hydrogens geom
_audit_creation_method SHELXL-2018/3
_audit_update_record
;
2023-01-11 deposited with the CCDC.	2023-05-23 downloaded from the CCDC.
;
_cell_angle_alpha 90
_cell_angle_beta 99.976(13)
_cell_angle_gamma 90
_cell_formula_units_Z 4
_cell_length_a 5.2503(5)
_cell_length_b 16.2082(13)
_cell_length_c 12.1305(19)
_cell_measurement_reflns_used 790
_cell_measurement_temperature 293(2)
_cell_measurement_theta_max 67.1820
_cell_measurement_theta_min 4.5720
_cell_volume 1016.7(2)
_computing_cell_refinement 'CrysAlisPro 1.171.41.93a (Rigaku OD, 2020)'
_computing_data_collection 'CrysAlisPro 1.171.41.93a (Rigaku OD, 2020)'
_computing_data_reduction 'CrysAlisPro 1.171.41.93a (Rigaku OD, 2020)'
_computing_structure_refinement 'SHELXL-2018/3 (Sheldrick, 2018)'
_computing_structure_solution 'SHELXL-2018/3 (Sheldrick, 2018)'
_diffrn_ambient_temperature 293(2)
_diffrn_measured_fraction_theta_full 0.994
_diffrn_measured_fraction_theta_max 0.994
_diffrn_measurement_device_type 'Xcalibur, Eos, Gemini'
_diffrn_radiation_type CuK\a
_diffrn_radiation_wavelength 1.54184
_diffrn_reflns_av_R_equivalents 0.0298
_diffrn_reflns_av_unetI/netI 0.0448
_diffrn_reflns_Laue_measured_fraction_full 0.994
_diffrn_reflns_Laue_measured_fraction_max 0.994
_diffrn_reflns_limit_h_max 6
_diffrn_reflns_limit_h_min -4
_diffrn_reflns_limit_k_max 19
_diffrn_reflns_limit_k_min -18
_diffrn_reflns_limit_l_max 14
_diffrn_reflns_limit_l_min -14
_diffrn_reflns_number 3422
_diffrn_reflns_point_group_measured_fraction_full 0.994
_diffrn_reflns_point_group_measured_fraction_max 0.994
_diffrn_reflns_theta_full 67.249
_diffrn_reflns_theta_max 67.249
_diffrn_reflns_theta_min 4.598
_diffrn_source 'fine-focus sealed X-ray tube'
_exptl_absorpt_coefficient_mu 0.895
_exptl_absorpt_correction_T_max 1.00000
_exptl_absorpt_correction_T_min 0.85144
_exptl_absorpt_correction_type multi-scan
_exptl_absorpt_process_details SADABS
_exptl_crystal_colour YELLOW
_exptl_crystal_density_diffrn 1.367
_exptl_crystal_description BLOCK
_exptl_crystal_F_000 440
_exptl_crystal_size_max 0.120
_exptl_crystal_size_mid 0.120
_exptl_crystal_size_min 0.110
_refine_diff_density_max 0.321
_refine_diff_density_min -0.175
_refine_diff_density_rms 0.043
_refine_ls_extinction_method none
_refine_ls_goodness_of_fit_ref 1.031
_refine_ls_hydrogen_treatment constr
_refine_ls_matrix_type full
_refine_ls_number_parameters 138
_refine_ls_number_reflns 1817
_refine_ls_number_restraints 0
_refine_ls_restrained_S_all 1.031
_refine_ls_R_factor_all 0.1142
_refine_ls_R_factor_gt 0.0665
_refine_ls_shift/su_max 0.000
_refine_ls_shift/su_mean 0.000
_refine_ls_structure_factor_coef Fsqd
_refine_ls_weighting_details 'w=1/[\s^2^(Fo^2^)+(0.0906P)^2^+0.1945P] where P=(Fo^2^+2Fc^2^)/3'
_refine_ls_weighting_scheme calc
_refine_ls_wR_factor_gt 0.1672
_refine_ls_wR_factor_ref 0.2021
_reflns_Friedel_coverage 0.000
_reflns_number_gt 998
_reflns_number_total 1817
_reflns_threshold_expression 'I > 2\s(I)'
_cod_data_source_file d3gc00166k2.cif
_cod_data_source_block exp_12570
_cod_depositor_comments 'Adding full bibliography for 7246939.cif.'
_cod_original_sg_symbol_H-M 'P 21/c'
_cod_database_code 7246939
_shelx_shelxl_version_number 2018/3
_shelx_space_group_comment
;
The symmetry employed for this shelxl refinement is uniquely defined
by the following loop, which should always be used as a source of
symmetry information in preference to the above space-group names.
They are only intended as comments.
;
_shelx_estimated_absorpt_t_min 0.900
_shelx_estimated_absorpt_t_max 0.908

loop_
_space_group_symop_operation_xyz
'x, y, z'
'-x, y+1/2, -z+1/2'
'-x, -y, -z'
'x, -y-1/2, z-1/2'

loop_
_atom_site_label
_atom_site_type_symbol
_atom_site_fract_x
_atom_site_fract_y
_atom_site_fract_z
_atom_site_U_iso_or_equiv
_atom_site_adp_type
_atom_site_occupancy
_atom_site_site_symmetry_order
_atom_site_calc_flag
_atom_site_refinement_flags_posn
_atom_site_refinement_flags_adp
_atom_site_refinement_flags_occupancy
_atom_site_disorder_assembly
_atom_site_disorder_group
N1 N 0.0486(6) 0.26068(16) 0.2369(2) 0.0716(9) Uani 1 1 d . . . . .
F1 F -0.2385(5) 0.50169(13) 0.4002(2) 0.1020(9) Uani 1 1 d . . . . .
O1 O 0.2959(7) 0.51812(15) 0.0976(3) 0.1098(11) Uani 1 1 d . . . . .
H1 H 0.390948 0.537586 0.057350 0.165 Uiso 1 1 calc R U . . .
O2 O 0.4114(6) 0.40387(15) 0.0245(2) 0.0968(10) Uani 1 1 d . . . . .
C1 C -0.2251(7) 0.4176(2) 0.3972(3) 0.0739(10) Uani 1 1 d . . . . .
C2 C -0.3514(8) 0.3736(3) 0.4661(3) 0.0870(12) Uani 1 1 d . . . . .
H2 H -0.446059 0.399498 0.514261 0.104 Uiso 1 1 calc R U . . .
C3 C -0.3335(8) 0.2900(3) 0.4617(4) 0.0880(12) Uani 1 1 d . . . . .
H3 H -0.412639 0.258031 0.509750 0.106 Uiso 1 1 calc R U . . .
C4 C -0.2002(7) 0.2516(2) 0.3874(3) 0.0744(10) Uani 1 1 d . . . . .
H4 H -0.192952 0.194265 0.385331 0.089 Uiso 1 1 calc R U . . .
C5 C -0.0763(6) 0.29796(19) 0.3154(3) 0.0611(9) Uani 1 1 d . . . . .
C6 C 0.2112(7) 0.3086(2) 0.1775(3) 0.0748(11) Uani 1 1 d . . . . .
H6A H 0.227175 0.280148 0.108610 0.090 Uiso 1 1 calc R U . . .
H6B H 0.382485 0.312208 0.222533 0.090 Uiso 1 1 calc R U . . .
C7 C 0.1135(8) 0.3927(2) 0.1500(3) 0.0798(11) Uani 1 1 d . . . . .
H7 H -0.049217 0.385654 0.097468 0.096 Uiso 1 1 calc R U . . .
C8 C 0.0443(7) 0.43961(19) 0.2481(3) 0.0683(10) Uani 1 1 d . . . . .
H8A H 0.200037 0.462646 0.292029 0.082 Uiso 1 1 calc R U . . .
H8B H -0.070146 0.484908 0.220815 0.082 Uiso 1 1 calc R U . . .
C9 C -0.0865(6) 0.38421(19) 0.3211(3) 0.0598(8) Uani 1 1 d . . . . .
C10 C 0.0906(9) 0.1724(2) 0.2395(4) 0.0909(13) Uani 1 1 d . . . . .
H10A H 0.193603 0.157169 0.309873 0.136 Uiso 1 1 calc R U . . .
H10B H 0.179116 0.156926 0.179700 0.136 Uiso 1 1 calc R U . . .
H10C H -0.072917 0.144471 0.230676 0.136 Uiso 1 1 calc R U . . .
C11 C 0.2886(7) 0.4411(2) 0.0872(3) 0.0715(10) Uani 1 1 d . . . . .

loop_
_atom_site_aniso_label
_atom_site_aniso_U_11
_atom_site_aniso_U_22
_atom_site_aniso_U_33
_atom_site_aniso_U_23
_atom_site_aniso_U_13
_atom_site_aniso_U_12
N1 0.093(2) 0.0454(15) 0.086(2) 0.0025(14) 0.0445(17) -0.0015(14)
F1 0.139(2) 0.0615(13) 0.125(2) -0.0061(12) 0.0793(16) 0.0073(12)
O1 0.155(3) 0.0552(16) 0.147(3) 0.0068(16) 0.106(2) -0.0053(15)
O2 0.124(2) 0.0624(16) 0.127(2) 0.0049(15) 0.0841(19) 0.0030(14)
C1 0.091(2) 0.057(2) 0.084(3) 0.0017(18) 0.043(2) 0.0024(18)
C2 0.099(3) 0.082(3) 0.093(3) 0.008(2) 0.053(2) 0.009(2)
C3 0.098(3) 0.088(3) 0.089(3) 0.016(2) 0.047(2) -0.006(2)
C4 0.088(2) 0.059(2) 0.082(2) 0.0150(19) 0.031(2) -0.0051(19)
C5 0.0629(19) 0.0543(19) 0.070(2) 0.0031(16) 0.0236(17) -0.0064(15)
C6 0.093(3) 0.0529(19) 0.090(3) 0.0021(18) 0.048(2) -0.0005(17)
C7 0.097(3) 0.056(2) 0.101(3) 0.006(2) 0.058(2) 0.0021(18)
C8 0.083(2) 0.0460(17) 0.086(2) -0.0009(17) 0.0433(19) -0.0033(15)
C9 0.0600(18) 0.0544(19) 0.070(2) 0.0032(16) 0.0253(16) -0.0022(14)
C10 0.130(3) 0.048(2) 0.105(3) 0.002(2) 0.050(3) 0.003(2)
C11 0.084(2) 0.050(2) 0.091(3) 0.0045(18) 0.048(2) -0.0013(17)

loop_
_atom_type_symbol
_atom_type_description
_atom_type_scat_dispersion_real
_atom_type_scat_dispersion_imag
_atom_type_scat_source
C C 0.0181 0.0091 'International Tables Vol C Tables 4.2.6.8 and 6.1.1.4'
H H 0.0000 0.0000 'International Tables Vol C Tables 4.2.6.8 and 6.1.1.4'
N N 0.0311 0.0180 'International Tables Vol C Tables 4.2.6.8 and 6.1.1.4'
O O 0.0492 0.0322 'International Tables Vol C Tables 4.2.6.8 and 6.1.1.4'
F F 0.0727 0.0534 'International Tables Vol C Tables 4.2.6.8 and 6.1.1.4'

loop_
_geom_angle_atom_site_label_1
_geom_angle_atom_site_label_2
_geom_angle_atom_site_label_3
_geom_angle
_geom_angle_site_symmetry_1
_geom_angle_site_symmetry_3
_geom_angle_publ_flag
C5 N1 C6 120.2(3) . . ?
C5 N1 C10 120.3(3) . . ?
C6 N1 C10 116.3(3) . . ?
C11 O1 H1 109.5 . . ?
C2 C1 F1 118.4(3) . . ?
C2 C1 C9 125.2(3) . . ?
F1 C1 C9 116.4(3) . . ?
C1 C2 C3 117.1(3) . . ?
C1 C2 H2 121.5 . . ?
C3 C2 H2 121.5 . . ?
C2 C3 C4 121.4(3) . . ?
C2 C3 H3 119.3 . . ?
C4 C3 H3 119.3 . . ?
C3 C4 C5 120.6(3) . . ?
C3 C4 H4 119.7 . . ?
C5 C4 H4 119.7 . . ?
N1 C5 C4 121.5(3) . . ?
N1 C5 C9 119.7(3) . . ?
C4 C5 C9 118.7(3) . . ?
N1 C6 C7 113.5(3) . . ?
N1 C6 H6A 108.9 . . ?
C7 C6 H6A 108.9 . . ?
N1 C6 H6B 108.9 . . ?
C7 C6 H6B 108.9 . . ?
H6A C6 H6B 107.7 . . ?
C6 C7 C8 114.2(3) . . ?
C6 C7 C11 112.1(3) . . ?
C8 C7 C11 112.7(3) . . ?
C6 C7 H7 105.6 . . ?
C8 C7 H7 105.7 . . ?
C11 C7 H7 105.6 . . ?
C9 C8 C7 111.1(3) . . ?
C9 C8 H8A 109.4 . . ?
C7 C8 H8A 109.4 . . ?
C9 C8 H8B 109.4 . . ?
C7 C8 H8B 109.4 . . ?
H8A C8 H8B 108.0 . . ?
C1 C9 C5 117.0(3) . . ?
C1 C9 C8 120.4(3) . . ?
C5 C9 C8 122.6(3) . . ?
N1 C10 H10A 109.5 . . ?
N1 C10 H10B 109.5 . . ?
H10A C10 H10B 109.5 . . ?
N1 C10 H10C 109.5 . . ?
H10A C10 H10C 109.5 . . ?
H10B C10 H10C 109.5 . . ?
O2 C11 O1 122.6(3) . . ?
O2 C11 C7 119.0(3) . . ?
O1 C11 C7 118.4(3) . . ?

loop_
_geom_bond_atom_site_label_1
_geom_bond_atom_site_label_2
_geom_bond_distance
_geom_bond_site_symmetry_2
_geom_bond_publ_flag
N1 C5 1.385(4) . ?
N1 C6 1.437(4) . ?
N1 C10 1.448(4) . ?
F1 C1 1.365(4) . ?
O1 C11 1.255(4) . ?
O1 H1 0.8200 . ?
O2 C11 1.236(4) . ?
C1 C2 1.356(5) . ?
C1 C9 1.381(4) . ?
C2 C3 1.360(5) . ?
C2 H2 0.9300 . ?
C3 C4 1.382(5) . ?
C3 H3 0.9300 . ?
C4 C5 1.396(4) . ?
C4 H4 0.9300 . ?
C5 C9 1.401(4) . ?
C6 C7 1.474(5) . ?
C6 H6A 0.9700 . ?
C6 H6B 0.9700 . ?
C7 C8 1.508(4) . ?
C7 C11 1.512(4) . ?
C7 H7 0.9800 . ?
C8 C9 1.508(4) . ?
C8 H8A 0.9700 . ?
C8 H8B 0.9700 . ?
C10 H10A 0.9600 . ?
C10 H10B 0.9600 . ?
C10 H10C 0.9600 . ?

loop_
_geom_torsion_atom_site_label_1
_geom_torsion_atom_site_label_2
_geom_torsion_atom_site_label_3
_geom_torsion_atom_site_label_4
_geom_torsion
_geom_torsion_site_symmetry_1
_geom_torsion_site_symmetry_2
_geom_torsion_site_symmetry_3
_geom_torsion_site_symmetry_4
_geom_torsion_publ_flag
F1 C1 C2 C3 -179.6(4) . . . . ?
C9 C1 C2 C3 1.9(7) . . . . ?
C1 C2 C3 C4 -2.3(7) . . . . ?
C2 C3 C4 C5 0.9(7) . . . . ?
C6 N1 C5 C4 -169.3(3) . . . . ?
C10 N1 C5 C4 -10.2(5) . . . . ?
C6 N1 C5 C9 12.7(5) . . . . ?
C10 N1 C5 C9 171.8(3) . . . . ?
C3 C4 C5 N1 -177.1(4) . . . . ?
C3 C4 C5 C9 0.9(6) . . . . ?
C5 N1 C6 C7 -36.6(5) . . . . ?
C10 N1 C6 C7 163.5(4) . . . . ?
N1 C6 C7 C8 50.5(5) . . . . ?
N1 C6 C7 C11 -179.8(3) . . . . ?
C6 C7 C8 C9 -39.7(4) . . . . ?
C11 C7 C8 C9 -169.1(3) . . . . ?
C2 C1 C9 C5 -0.1(6) . . . . ?
F1 C1 C9 C5 -178.6(3) . . . . ?
C2 C1 C9 C8 179.5(4) . . . . ?
F1 C1 C9 C8 1.0(5) . . . . ?
N1 C5 C9 C1 176.8(3) . . . . ?
C4 C5 C9 C1 -1.3(5) . . . . ?
N1 C5 C9 C8 -2.8(5) . . . . ?
C4 C5 C9 C8 179.1(3) . . . . ?
C7 C8 C9 C1 -162.9(3) . . . . ?
C7 C8 C9 C5 16.6(5) . . . . ?
C6 C7 C11 O2 31.3(6) . . . . ?
C8 C7 C11 O2 161.8(4) . . . . ?
C6 C7 C11 O1 -151.3(4) . . . . ?
C8 C7 C11 O1 -20.8(6) . . . . ?
